data_7202887
loop_
_publ_author_name
'Cao, Xin-Yi'
'Zhang, Jian'
'Li, Zhao-Ji'
'Cheng, Jian-Kai'
'Yao, Yuan-Gen'

_publ_section_title
;
 Scorpion-shaped carboxylate ligand tailored molecular square, bilayer,
 self-threading and (3,6)-connected nets
;
_journal_issue 9
_journal_name_full CrystEngComm
_journal_page_first 806
_journal_paper_doi 10.1039/b704294a
_journal_volume 9
_journal_year 2007
_chemical_formula_sum 'C80 H60 N8 O34 Zn8'
_chemical_formula_weight 2200.32
_chemical_name_systematic
;
?
;
_space_group_IT_number 14
_symmetry_cell_setting monoclinic
_symmetry_space_group_name_Hall '-P 2yn'
_symmetry_space_group_name_H-M 'P 1 21/n 1'
_atom_sites_solution_hydrogens geom
_atom_sites_solution_primary direct
_atom_sites_solution_secondary difmap
_audit_creation_method SHELXL-97
_cell_angle_alpha 90.00
_cell_angle_beta 104.87(6)
_cell_angle_gamma 90.00
_cell_formula_units_Z 1
_cell_length_a 9.424(18)
_cell_length_b 14.37(3)
_cell_length_c 15.40(3)
_cell_measurement_reflns_used 83
_cell_measurement_temperature 293(2)
_cell_measurement_theta_max 27.48
_cell_measurement_theta_min 1.97
_cell_volume 2016(7)
_computing_cell_refinement 'Siemens SMART & SAINT'
_computing_data_collection 'Siemens SMART'
_computing_data_reduction 'Siemens XPREP'
_computing_molecular_graphics 'Bruker SHELXTL'
_computing_publication_material 'Bruker SHELXTL'
_computing_structure_refinement 'Siemens SHELXTL'
_computing_structure_solution 'Siemens SHELXTL'
_diffrn_ambient_temperature 293(2)
_diffrn_measured_fraction_theta_full 0.998
_diffrn_measured_fraction_theta_max 0.998
_diffrn_measurement_device_type 'Bruker P4'
_diffrn_measurement_method '\w scans'
_diffrn_radiation_monochromator graphite
_diffrn_radiation_source 'fine-focus sealed tube'
_diffrn_radiation_type MoK\a
_diffrn_radiation_wavelength 0.71073
_diffrn_reflns_av_R_equivalents 0.0278
_diffrn_reflns_av_sigmaI/netI 0.0282
_diffrn_reflns_limit_h_max 12
_diffrn_reflns_limit_h_min -8
_diffrn_reflns_limit_k_max 17
_diffrn_reflns_limit_k_min -18
_diffrn_reflns_limit_l_max 19
_diffrn_reflns_limit_l_min -19
_diffrn_reflns_number 15378
_diffrn_reflns_theta_full 27.48
_diffrn_reflns_theta_max 27.48
_diffrn_reflns_theta_min 1.97
_diffrn_standards_decay_% 0
_diffrn_standards_interval_count 0
_diffrn_standards_interval_time .
_diffrn_standards_number 0
_exptl_absorpt_coefficient_mu 2.436
_exptl_absorpt_correction_T_max 1.0000
_exptl_absorpt_correction_T_min 0.7681
_exptl_absorpt_correction_type empirical
_exptl_absorpt_process_details 'SADABS (Sheldrick, 1996)'
_exptl_crystal_colour white
_exptl_crystal_density_diffrn 1.813
_exptl_crystal_density_method 'not measured'
_exptl_crystal_description Prism
_exptl_crystal_F_000 1108
_exptl_crystal_size_max 0.350
_exptl_crystal_size_mid 0.100
_exptl_crystal_size_min 0.100
_refine_diff_density_max 0.887
_refine_diff_density_min -0.612
_refine_diff_density_rms 0.154
_refine_ls_extinction_method none
_refine_ls_goodness_of_fit_ref 1.097
_refine_ls_hydrogen_treatment none
_refine_ls_matrix_type full
_refine_ls_number_parameters 298
_refine_ls_number_reflns 4620
_refine_ls_number_restraints 0
_refine_ls_restrained_S_all 1.097
_refine_ls_R_factor_gt 0.0482
_refine_ls_shift/su_max 0.001
_refine_ls_shift/su_mean 0.000
_refine_ls_structure_factor_coef Fsqd
_refine_ls_weighting_details 'calc w=1/[\s^2^(Fo^2^)+(0.0755P)^2^+1.4073P] where P=(Fo^2^+2Fc^2^)/3'
_refine_ls_weighting_scheme calc
_refine_ls_wR_factor_gt 0.1286
_refine_ls_wR_factor_ref 0.1374
_reflns_number_gt 3876
_reflns_number_total 4620
_reflns_threshold_expression >2sigma(I)
_cod_data_source_file b704294a.txt
_cod_data_source_block complex_5
_cod_depositor_comments
;
The following automatic conversions were performed:
'_symmetry_cell_setting' value 'Monoclinic' changed to 'monoclinic'
according to '/home/saulius/struct/CIF-dictionaries/cif_core.dic'
dictionary named 'cif_core.dic' version 2.4.1 from 2010-06-29.

Automatic conversion script
Id: cif_fix_enum 1527 2010-12-29 10:47:43Z saulius 
;
_cod_original_cell_volume 2015(7)
_cod_original_sg_symbol_H-M P2(1)/n
_cod_database_code 7202887
_refine_ls_r_factor_ref 0.0607

loop_
_symmetry_equiv_pos_as_xyz
'x, y, z'
'-x+1/2, y+1/2, -z+1/2'
'-x, -y, -z'
'x-1/2, -y-1/2, z-1/2'

loop_
_atom_site_label
_atom_site_type_symbol
_atom_site_fract_x
_atom_site_fract_y
_atom_site_fract_z
_atom_site_U_iso_or_equiv
_atom_site_adp_type
_atom_site_occupancy
_atom_site_symmetry_multiplicity
_atom_site_calc_flag
_atom_site_refinement_flags
_atom_site_disorder_assembly
_atom_site_disorder_group
Zn1 Zn -0.57789(4) 0.13206(3) 0.15016(3) 0.03106(15) Uani 1 1 d . . .
Zn2 Zn -0.40607(4) 0.13118(3) 0.00249(3) 0.03069(14) Uani 1 1 d . . .
O1W O -0.4715(13) -0.0810(8) 0.3488(7) 0.123(4) Uani 0.50 1 d P . .
O4 O -0.2516(3) 0.1039(2) -0.05345(18) 0.0401(6) Uani 1 1 d . . .
O5 O -0.4053(3) 0.07963(18) 0.11690(16) 0.0338(6) Uani 1 1 d . . .
O8 O -0.3679(3) 0.0216(2) -0.17420(17) 0.0383(6) Uani 1 1 d . . .
N1 N -0.7549(3) 0.1708(2) 0.2045(2) 0.0334(7) Uani 1 1 d . . .
N2 N -0.4770(4) 0.1435(2) 0.2894(2) 0.0366(7) Uani 1 1 d . . .
C1 C -0.8936(5) 0.1821(3) 0.1579(3) 0.0469(10) Uani 1 1 d . . .
H1A H -0.9160 0.1759 0.0958 0.056 Uiso 1 1 calc R . .
C2 C -1.0062(5) 0.2025(4) 0.1974(4) 0.0654(14) Uani 1 1 d . . .
H2A H -1.1022 0.2103 0.1630 0.078 Uiso 1 1 calc R . .
C3 C -0.9707(6) 0.2108(4) 0.2894(4) 0.0692(16) Uani 1 1 d . . .
H3A H -1.0432 0.2254 0.3183 0.083 Uiso 1 1 calc R . .
C4 C -0.8283(6) 0.1974(4) 0.3387(3) 0.0585(13) Uani 1 1 d . . .
H4A H -0.8042 0.2020 0.4010 0.070 Uiso 1 1 calc R . .
C5 C -0.7219(5) 0.1772(3) 0.2948(2) 0.0383(9) Uani 1 1 d . . .
C6 C -0.5657(5) 0.1629(3) 0.3422(3) 0.0405(9) Uani 1 1 d . . .
C7 C -0.5111(6) 0.1678(4) 0.4345(3) 0.0604(13) Uani 1 1 d . . .
H7A H -0.5732 0.1809 0.4712 0.072 Uiso 1 1 calc R . .
C8 C -0.3627(7) 0.1529(4) 0.4715(3) 0.0678(16) Uani 1 1 d . . .
H8A H -0.3244 0.1557 0.5334 0.081 Uiso 1 1 calc R . .
C9 C -0.2733(6) 0.1341(3) 0.4175(4) 0.0653(16) Uani 1 1 d . . .
H9A H -0.1734 0.1244 0.4416 0.078 Uiso 1 1 calc R . .
C10 C -0.3339(5) 0.1296(3) 0.3258(3) 0.0523(12) Uani 1 1 d . . .
H10A H -0.2732 0.1166 0.2883 0.063 Uiso 1 1 calc R . .
C11 C -0.1194(4) 0.0677(2) -0.1588(2) 0.0283(7) Uani 1 1 d . . .
C12 C 0.0116(4) 0.0885(2) -0.0970(2) 0.0279(7) Uani 1 1 d . . .
H12A H 0.0131 0.0974 -0.0369 0.033 Uiso 1 1 calc R . .
C13 C -0.1208(4) 0.0517(2) -0.2483(2) 0.0302(7) Uani 1 1 d . . .
H13A H -0.2079 0.0357 -0.2899 0.036 Uiso 1 1 calc R . .
C14 C -0.2587(4) 0.0630(3) -0.1282(2) 0.0309(7) Uani 1 1 d . . .
C15 C 0.0084(4) 0.0596(2) -0.2749(2) 0.0297(7) Uani 1 1 d . . .
C16 C 0.1394(4) 0.0820(2) -0.2143(2) 0.0304(7) Uani 1 1 d . . .
H16A H 0.2254 0.0875 -0.2330 0.036 Uiso 1 1 calc R . .
C17 C 0.1400(4) 0.0962(2) -0.1241(2) 0.0276(7) Uani 1 1 d . . .
C20 C 0.2814(4) 0.1162(2) -0.0545(2) 0.0273(7) Uani 1 1 d . . .
O2 O 0.2746(3) 0.12441(19) 0.02436(16) 0.0368(6) Uani 1 1 d . . .
O3 O 0.3963(3) 0.12342(18) -0.08227(17) 0.0353(6) Uani 1 1 d . . .
O1 O -0.0022(3) 0.04099(18) -0.36475(15) 0.0360(6) Uani 1 1 d . . .
C18 C 0.0950(4) 0.0902(3) -0.4060(2) 0.0350(8) Uani 1 1 d . . .
H18A H 0.0878 0.0637 -0.4649 0.042 Uiso 1 1 calc R . .
H18B H 0.1950 0.0815 -0.3703 0.042 Uiso 1 1 calc R . .
C19 C 0.0630(4) 0.1938(2) -0.4162(2) 0.0291(7) Uani 1 1 d . . .
O6 O -0.0263(3) 0.22820(19) -0.37836(18) 0.0398(6) Uani 1 1 d . . .
O7 O 0.1333(3) 0.23491(19) -0.46435(18) 0.0424(6) Uani 1 1 d . . .

loop_
_atom_site_aniso_label
_atom_site_aniso_U_11
_atom_site_aniso_U_22
_atom_site_aniso_U_33
_atom_site_aniso_U_23
_atom_site_aniso_U_13
_atom_site_aniso_U_12
Zn1 0.0217(2) 0.0483(3) 0.0242(2) -0.00451(16) 0.00779(17) -0.00195(16)
Zn2 0.0221(2) 0.0427(3) 0.0300(2) -0.00440(16) 0.01168(17) -0.00184(16)
O1W 0.116(9) 0.116(8) 0.111(8) 0.032(7) -0.017(7) -0.023(7)
O4 0.0229(13) 0.0601(17) 0.0411(14) -0.0132(13) 0.0152(11) -0.0053(12)
O5 0.0242(13) 0.0455(15) 0.0340(12) 0.0007(11) 0.0115(10) 0.0032(10)
O8 0.0228(13) 0.0517(16) 0.0399(13) -0.0044(12) 0.0073(11) -0.0085(11)
N1 0.0307(16) 0.0424(17) 0.0290(14) -0.0055(13) 0.0112(13) -0.0007(13)
N2 0.0343(18) 0.0430(18) 0.0295(15) -0.0055(13) 0.0026(14) -0.0036(13)
C1 0.032(2) 0.068(3) 0.042(2) -0.011(2) 0.0108(18) 0.0047(19)
C2 0.035(2) 0.098(4) 0.065(3) -0.021(3) 0.015(2) 0.011(2)
C3 0.054(3) 0.103(4) 0.065(3) -0.028(3) 0.042(3) -0.004(3)
C4 0.062(3) 0.078(3) 0.045(2) -0.015(2) 0.031(2) -0.008(3)
C5 0.048(2) 0.041(2) 0.0291(17) -0.0080(15) 0.0165(17) -0.0063(17)
C6 0.050(2) 0.041(2) 0.0305(18) -0.0058(16) 0.0104(18) -0.0059(18)
C7 0.078(4) 0.070(3) 0.031(2) -0.008(2) 0.009(2) -0.002(3)
C8 0.077(4) 0.077(3) 0.034(2) -0.011(2) -0.014(3) 0.006(3)
C9 0.059(3) 0.066(3) 0.054(3) -0.012(2) -0.018(3) 0.007(2)
C10 0.034(2) 0.072(3) 0.045(2) -0.008(2) -0.002(2) 0.003(2)
C11 0.0228(17) 0.0339(18) 0.0292(16) -0.0002(13) 0.0084(14) -0.0008(13)
C12 0.0231(17) 0.0387(19) 0.0230(14) -0.0022(13) 0.0079(13) 0.0014(14)
C13 0.0249(18) 0.0352(19) 0.0283(16) -0.0023(14) 0.0026(14) -0.0032(14)
C14 0.0256(18) 0.0384(19) 0.0296(16) 0.0003(14) 0.0085(14) 0.0008(14)
C15 0.0286(18) 0.0328(18) 0.0280(16) -0.0006(13) 0.0078(14) -0.0002(14)
C16 0.0272(18) 0.040(2) 0.0271(15) 0.0016(14) 0.0118(14) -0.0018(14)
C17 0.0217(17) 0.0377(18) 0.0236(15) -0.0007(13) 0.0059(13) 0.0023(14)
C20 0.0202(16) 0.0355(18) 0.0268(15) -0.0003(13) 0.0073(13) 0.0018(13)
O2 0.0217(13) 0.0640(18) 0.0243(12) -0.0052(11) 0.0050(10) -0.0008(11)
O3 0.0202(12) 0.0562(17) 0.0307(12) -0.0026(11) 0.0084(10) -0.0023(11)
O1 0.0420(15) 0.0429(15) 0.0251(11) -0.0058(10) 0.0121(11) -0.0093(12)
C18 0.038(2) 0.043(2) 0.0291(16) -0.0022(15) 0.0172(16) 0.0002(16)
C19 0.0248(17) 0.0401(19) 0.0213(14) -0.0003(13) 0.0039(13) 0.0011(14)
O6 0.0408(15) 0.0393(14) 0.0442(14) 0.0009(12) 0.0201(13) 0.0063(12)
O7 0.0510(17) 0.0455(15) 0.0387(14) 0.0057(12) 0.0259(13) 0.0049(13)

loop_
_atom_type_symbol
_atom_type_description
_atom_type_scat_dispersion_real
_atom_type_scat_dispersion_imag
_atom_type_scat_source
C C 0.0033 0.0016 'International Tables Vol C Tables 4.2.6.8 and 6.1.1.4'
H H 0.0000 0.0000 'International Tables Vol C Tables 4.2.6.8 and 6.1.1.4'
N N 0.0061 0.0033 'International Tables Vol C Tables 4.2.6.8 and 6.1.1.4'
O O 0.0106 0.0060 'International Tables Vol C Tables 4.2.6.8 and 6.1.1.4'
Zn Zn 0.2839 1.4301 'International Tables Vol C Tables 4.2.6.8 and 6.1.1.4'

loop_
_geom_angle_atom_site_label_1
_geom_angle_atom_site_label_2
_geom_angle_atom_site_label_3
_geom_angle
_geom_angle_site_symmetry_1
_geom_angle_site_symmetry_3
_geom_angle_publ_flag
O5 Zn1 O2 97.85(16) . 1_455 ?
O5 Zn1 N2 96.13(16) . . ?
O2 Zn1 N2 165.39(12) 1_455 . ?
O5 Zn1 N1 169.87(12) . . ?
O2 Zn1 N1 88.62(18) 1_455 . ?
N2 Zn1 N1 76.96(17) . . ?
O5 Zn1 O6 93.37(14) . 4_566 ?
O2 Zn1 O6 89.49(12) 1_455 4_566 ?
N2 Zn1 O6 93.94(13) . 4_566 ?
N1 Zn1 O6 94.48(14) . 4_566 ?
O5 Zn1 O8 84.73(14) . 3_455 ?
O2 Zn1 O8 88.65(11) 1_455 3_455 ?
N2 Zn1 O8 88.40(12) . 3_455 ?
N1 Zn1 O8 87.65(14) . 3_455 ?
O6 Zn1 O8 177.15(10) 4_566 3_455 ?
O5 Zn1 Zn2 36.06(8) . . ?
O2 Zn1 Zn2 70.58(17) 1_455 . ?
N2 Zn1 Zn2 123.92(16) . . ?
N1 Zn1 Zn2 153.86(9) . . ?
O6 Zn1 Zn2 70.43(9) 4_566 . ?
O8 Zn1 Zn2 106.88(8) 3_455 . ?
O5 Zn2 O4 120.87(14) . . ?
O5 Zn2 O3 111.47(15) . 1_455 ?
O4 Zn2 O3 112.74(19) . 1_455 ?
O5 Zn2 O7 100.42(15) . 4_566 ?
O4 Zn2 O7 101.47(13) . 4_566 ?
O3 Zn2 O7 107.66(12) 1_455 4_566 ?
O5 Zn2 Zn1 37.51(10) . . ?
O4 Zn2 Zn1 158.26(9) . . ?
O3 Zn2 Zn1 84.52(17) 1_455 . ?
O7 Zn2 Zn1 84.66(9) 4_566 . ?
C14 O4 Zn2 129.0(2) . . ?
Zn2 O5 Zn1 106.44(14) . . ?
C14 O8 Zn1 123.4(2) . 3_455 ?
C1 N1 C5 118.8(3) . . ?
C1 N1 Zn1 125.6(3) . . ?
C5 N1 Zn1 115.4(3) . . ?
C6 N2 C10 119.9(4) . . ?
C6 N2 Zn1 116.3(3) . . ?
C10 N2 Zn1 123.7(3) . . ?
N1 C1 C2 123.2(4) . . ?
C3 C2 C1 117.4(5) . . ?
C4 C3 C2 120.1(4) . . ?
C3 C4 C5 119.3(4) . . ?
N1 C5 C4 121.1(4) . . ?
N1 C5 C6 115.8(3) . . ?
C4 C5 C6 123.0(4) . . ?
N2 C6 C7 120.6(4) . . ?
N2 C6 C5 115.3(4) . . ?
C7 C6 C5 124.0(4) . . ?
C6 C7 C8 118.9(5) . . ?
C9 C8 C7 120.0(5) . . ?
C8 C9 C10 118.6(5) . . ?
N2 C10 C9 121.9(5) . . ?
C12 C11 C13 119.7(3) . . ?
C12 C11 C14 119.3(3) . . ?
C13 C11 C14 120.9(3) . . ?
C17 C12 C11 120.3(3) . . ?
C15 C13 C11 119.5(3) . . ?
O8 C14 O4 125.4(3) . . ?
O8 C14 C11 120.3(3) . . ?
O4 C14 C11 114.3(3) . . ?
C16 C15 C13 121.4(3) . . ?
C16 C15 O1 122.8(3) . . ?
C13 C15 O1 115.8(3) . . ?
C15 C16 C17 118.6(3) . . ?
C12 C17 C16 120.4(3) . . ?
C12 C17 C20 118.9(3) . . ?
C16 C17 C20 120.6(3) . . ?
O2 C20 O3 126.0(3) . . ?
O2 C20 C17 117.2(3) . . ?
O3 C20 C17 116.9(3) . . ?
C20 O2 Zn1 136.8(3) . 1_655 ?
C20 O3 Zn2 121.5(3) . 1_655 ?
C15 O1 C18 117.2(3) . . ?
O1 C18 C19 113.5(3) . . ?
O6 C19 O7 127.7(4) . . ?
O6 C19 C18 118.8(3) . . ?
O7 C19 C18 113.5(3) . . ?
C19 O6 Zn1 133.4(3) . 4_665 ?
C19 O7 Zn2 120.6(3) . 4_665 ?

loop_
_geom_bond_atom_site_label_1
_geom_bond_atom_site_label_2
_geom_bond_distance
_geom_bond_site_symmetry_2
_geom_bond_publ_flag
Zn1 O5 1.975(4) . ?
Zn1 O2 2.078(4) 1_455 ?
Zn1 N2 2.118(5) . ?
Zn1 N1 2.123(4) . ?
Zn1 O6 2.138(5) 4_566 ?
Zn1 O8 2.317(5) 3_455 ?
Zn1 Zn2 3.112(5) . ?
Zn2 O5 1.910(4) . ?
Zn2 O4 1.913(4) . ?
Zn2 O3 1.984(4) 1_455 ?
Zn2 O7 2.001(5) 4_566 ?
O4 C14 1.279(5) . ?
O8 C14 1.241(5) . ?
O8 Zn1 2.317(5) 3_455 ?
N1 C1 1.330(6) . ?
N1 C5 1.348(5) . ?
N2 C6 1.336(6) . ?
N2 C10 1.336(6) . ?
C1 C2 1.383(6) . ?
C2 C3 1.375(8) . ?
C3 C4 1.375(8) . ?
C4 C5 1.377(6) . ?
C5 C6 1.480(7) . ?
C6 C7 1.385(6) . ?
C7 C8 1.385(8) . ?
C8 C9 1.354(9) . ?
C9 C10 1.383(7) . ?
C11 C12 1.384(5) . ?
C11 C13 1.395(5) . ?
C11 C14 1.505(5) . ?
C12 C17 1.382(5) . ?
C13 C15 1.386(5) . ?
C15 C16 1.381(5) . ?
C15 O1 1.388(5) . ?
C16 C17 1.404(5) . ?
C17 C20 1.508(5) . ?
C20 O2 1.238(5) . ?
C20 O3 1.267(5) . ?
O2 Zn1 2.078(4) 1_655 ?
O3 Zn2 1.984(4) 1_655 ?
O1 C18 1.429(5) . ?
C18 C19 1.518(6) . ?
C19 O6 1.242(5) . ?
C19 O7 1.261(5) . ?
O6 Zn1 2.138(5) 4_665 ?
O7 Zn2 2.001(5) 4_665 ?
